data_2020305
loop_
_publ_author_name
'Gessmann, Renate'
'Br\"uckner, Hans'
'Petratos, Kyriacos'

_publ_contact_author 'Renate Gessmann'
_publ_section_title
;
 The first N-terminal unprotected (Gly-Aib)~<i>n~</i> peptide:
 H-Gly-Aib-Gly-Aib-O<i>t</i>Bu
;
_journal_coeditor_code LG3179
_journal_issue 12
_journal_name_full 'Acta Crystallographica Section C'
_journal_page_first
;
;
_journal_paper_doi 10.1107/S2053229615022597
_journal_volume 71
_journal_year 2015
_chemical_formula_iupac 'C16 H30 N4 O5'
_chemical_formula_moiety 'C16 H30 N4 O5'
_chemical_formula_sum 'C16 H30 N4 O5'
_chemical_formula_weight 358.44
_chemical_name_systematic
;
Glycyl-\a-aminoisobutyryl-glycyl-\a-aminoisobutyric acid <i>tert</i>-butyl
ester
;
_space_group_crystal_system orthorhombic
_space_group_IT_number 61
_space_group_name_Hall '-P 2ac 2ab'
_space_group_name_H-M_alt 'P b c a'
_symmetry_space_group_name_Hall '-P 2ac 2ab'
_symmetry_space_group_name_H-M 'P b c a'
_atom_sites_solution_hydrogens difmap
_audit_creation_method SHELXL-2014
_cell_angle_alpha 90
_cell_angle_beta 90
_cell_angle_gamma 90
_cell_formula_units_Z 8
_cell_length_a 9.3500(19)
_cell_length_b 15.950(3)
_cell_length_c 26.070(5)
_cell_measurement_reflns_used 4686
_cell_measurement_temperature 100(2)
_cell_measurement_theta_max 27.7
_cell_measurement_theta_min 1.4
_cell_volume 3887.9(13)
_computing_cell_refinement
;
XDS (Kabsch, 2010)
;
_computing_data_reduction
;
AIMLESS (Evans & Murshudov, 2013)
;
_computing_molecular_graphics
;
XTALVIEW (McRee, 1999) and SwissPDBViewer (Guex & Peitsch, 1997)
;
_computing_publication_material
;
CHEMDRAW (Mills, 2006),  ORTEPIII (Burnett & Johnson, 1996),
ORTEP-3 for Windows (Farrugia, 2012) and
POVRAY (Persistence of Vision, 2004)
;
_computing_structure_refinement
;
SHELXL2014 (Sheldrick, 2015)
;
_computing_structure_solution
;
SHELXS86 (Sheldrick, 2008)
;
_diffrn_ambient_temperature 100(2)
_diffrn_measured_fraction_theta_full 0.996
_diffrn_measured_fraction_theta_max 0.794
_diffrn_measurement_device_type synchrotron
_diffrn_measurement_method f-scans
_diffrn_radiation_type synchrotron
_diffrn_radiation_wavelength 0.65253
_diffrn_reflns_av_R_equivalents 0.0992
_diffrn_reflns_limit_h_max 11
_diffrn_reflns_limit_h_min -11
_diffrn_reflns_limit_k_max 21
_diffrn_reflns_limit_k_min -22
_diffrn_reflns_limit_l_max 37
_diffrn_reflns_limit_l_min -36
_diffrn_reflns_number 51547
_diffrn_reflns_theta_full 23.049
_diffrn_reflns_theta_max 27.719
_diffrn_reflns_theta_min 1.434
_exptl_absorpt_coefficient_mu 0.047
_exptl_absorpt_correction_type none
_exptl_crystal_colour colourless
_exptl_crystal_density_diffrn 1.225
_exptl_crystal_description plate
_exptl_crystal_F_000 1552
_exptl_crystal_size_max 0.08
_exptl_crystal_size_mid 0.07
_exptl_crystal_size_min 0.04
_refine_diff_density_max 0.488
_refine_diff_density_min -0.506
_refine_ls_extinction_method none
_refine_ls_goodness_of_fit_ref 1.111
_refine_ls_hydrogen_treatment refall
_refine_ls_matrix_type full
_refine_ls_number_parameters 346
_refine_ls_number_reflns 4686
_refine_ls_number_restraints 0
_refine_ls_restrained_S_all 1.111
_refine_ls_R_factor_all 0.0613
_refine_ls_R_factor_gt 0.0590
_refine_ls_shift/su_max 0.000
_refine_ls_shift/su_mean 0.000
_refine_ls_structure_factor_coef Fsqd
_refine_ls_weighting_details 'w=1/[\s^2^(Fo^2^)+(0.0955P)^2^+1.0581P] where P=(Fo^2^+2Fc^2^)/3'
_refine_ls_weighting_scheme calc
_refine_ls_wR_factor_gt 0.1486
_refine_ls_wR_factor_ref 0.1505
_reflns_number_gt 4379
_reflns_number_total 4686
_reflns_threshold_expression 'I > 2\s(I)'
_cod_data_source_file lg3179sup1.cif
_cod_data_source_block I
_cod_original_cell_volume 3887.9(14)
_cod_database_code 2020305
_shelx_space_group_comment
;
The symmetry employed for this shelxl refinement is uniquely defined
by the following loop, which should always be used as a source of
symmetry information in preference to the above space-group names.
They are only intended as comments.
;
_shelxl_version_number 2.014

loop_
_space_group_symop_operation_xyz
'x, y, z'
'-x+1/2, -y, z+1/2'
'-x, y+1/2, -z+1/2'
'x+1/2, -y+1/2, -z'
'-x, -y, -z'
'x-1/2, y, -z-1/2'
'x, -y-1/2, z-1/2'
'-x-1/2, y-1/2, z'

loop_
_atom_site_type_symbol
_atom_site_label
_atom_site_fract_x
_atom_site_fract_y
_atom_site_fract_z
_atom_site_U_iso_or_equiv
_atom_site_adp_type
_atom_site_calc_flag
_atom_site_occupancy
N N_1 0.61076(13) -0.26950(7) 0.20859(5) 0.0230(3) Uani d 1
H H1_1 0.591(2) -0.3237(15) 0.1909(9) 0.039(5) Uiso d 1
H H2_1 0.703(3) -0.2496(15) 0.2023(9) 0.046(6) Uiso d 1
C CA_1 0.51123(13) -0.20546(8) 0.19305(5) 0.0196(3) Uani d 1
H HA1_1 0.540(2) -0.1719(12) 0.1617(8) 0.027(4) Uiso d 1
H HA2_1 0.423(2) -0.2313(13) 0.1823(8) 0.029(5) Uiso d 1
C C_1 0.47834(12) -0.14172(7) 0.23400(5) 0.0156(2) Uani d 1
O O_1 0.40238(9) -0.08063(6) 0.22329(4) 0.0203(2) Uani d 1
N N_2 0.53398(11) -0.15262(6) 0.28108(4) 0.0158(2) Uani d 1
H H_2 0.579(2) -0.1977(14) 0.2880(8) 0.034(5) Uiso d 1
C CA_2 0.50131(12) -0.09512(7) 0.32365(5) 0.0151(2) Uani d 1
C CL_2 0.60190(14) -0.11646(8) 0.36828(5) 0.0205(3) Uani d 1
H HL1_2 0.5870(16) -0.0789(10) 0.3932(6) 0.012(3) Uiso d 1
H HL2_2 0.5806(19) -0.1711(12) 0.3834(7) 0.024(4) Uiso d 1
H HL3_2 0.702(2) -0.1169(12) 0.3564(7) 0.025(4) Uiso d 1
C CR_2 0.34621(13) -0.10395(9) 0.34067(5) 0.0208(3) Uani d 1
H HR1_2 0.3253(18) -0.0618(12) 0.3682(7) 0.023(4) Uiso d 1
H HR2_2 0.334(2) -0.1593(13) 0.3527(7) 0.026(4) Uiso d 1
H HR3_2 0.281(2) -0.0922(12) 0.3125(7) 0.025(4) Uiso d 1
C C_2 0.53213(12) -0.00347(7) 0.30872(4) 0.0137(2) Uani d 1
O O_2 0.45775(10) 0.05424(6) 0.32470(4) 0.0201(2) Uani d 1
N N_3 0.65058(10) 0.00881(6) 0.28071(4) 0.0150(2) Uani d 1
H H_3 0.7018(19) -0.0322(12) 0.2731(7) 0.020(4) Uiso d 1
C CA_3 0.70985(13) 0.09161(7) 0.27268(5) 0.0153(2) Uani d 1
H HA1_3 0.7652(18) 0.0899(10) 0.2434(7) 0.017(4) Uiso d 1
H HA2_3 0.6353(19) 0.1327(11) 0.2657(7) 0.019(4) Uiso d 1
C C_3 0.79998(12) 0.12386(7) 0.31742(4) 0.0145(2) Uani d 1
O O_3 0.80326(10) 0.19905(6) 0.32858(4) 0.0190(2) Uani d 1
N N_4 0.87403(11) 0.06554(7) 0.34303(4) 0.0170(2) Uani d 1
H H_4 0.8780(19) 0.0165(13) 0.3313(7) 0.021(4) Uiso d 1
C CA_4 0.96427(13) 0.08592(8) 0.38700(5) 0.0185(3) Uani d 1
C CL_4 1.10210(14) 0.12845(11) 0.36957(6) 0.0271(3) Uani d 1
H HL1_4 1.080(2) 0.1774(15) 0.3505(8) 0.036(5) Uiso d 1
H HL2_4 1.156(2) 0.0906(13) 0.3470(7) 0.028(5) Uiso d 1
H HL3_4 1.161(2) 0.1461(14) 0.3985(9) 0.043(6) Uiso d 1
C CR_4 0.99587(17) 0.00400(10) 0.41545(6) 0.0286(3) Uani d 1
H HR1_4 1.043(2) -0.0383(15) 0.3936(9) 0.039(5) Uiso d 1
H HR2_4 0.911(2) -0.0231(13) 0.4275(8) 0.031(5) Uiso d 1
H HR3_4 1.053(2) 0.0187(15) 0.4461(9) 0.043(6) Uiso d 1
C C_4 0.88318(13) 0.14365(8) 0.42425(5) 0.0188(3) Uani d 1
O O_4 0.94003(11) 0.20061(7) 0.44673(4) 0.0266(2) Uani d 1
O O_5 0.74945(10) 0.11792(6) 0.43058(4) 0.0221(2) Uani d 1
C C1_5 0.65102(15) 0.16443(10) 0.46480(5) 0.0256(3) Uani d 1
C C2_5 0.64146(19) 0.25583(12) 0.44851(6) 0.0348(4) Uani d 1
H H21_5 0.620(3) 0.2558(16) 0.4135(11) 0.051(6) Uiso d 1
H H22_5 0.566(3) 0.2812(16) 0.4657(10) 0.053(7) Uiso d 1
H H23_5 0.737(3) 0.2887(16) 0.4550(9) 0.050(6) Uiso d 1
C C3_5 0.69906(19) 0.15469(13) 0.51999(6) 0.0350(4) Uani d 1
H H31_5 0.708(2) 0.0922(14) 0.5293(8) 0.036(5) Uiso d 1
H H32_5 0.630(3) 0.1817(16) 0.5444(9) 0.047(6) Uiso d 1
H H33_5 0.785(3) 0.1844(16) 0.5253(9) 0.047(6) Uiso d 1
C C4_5 0.51065(18) 0.11932(16) 0.45571(8) 0.0458(5) Uani d 1
H H41_5 0.521(3) 0.0577(18) 0.4651(10) 0.051(7) Uiso d 1
H H42_5 0.483(3) 0.1303(19) 0.4164(12) 0.066(8) Uiso d 1
H H43_5 0.433(3) 0.1429(18) 0.4794(11) 0.059(7) Uiso d 1

loop_
_atom_site_aniso_label
_atom_site_aniso_U_11
_atom_site_aniso_U_22
_atom_site_aniso_U_33
_atom_site_aniso_U_12
_atom_site_aniso_U_13
_atom_site_aniso_U_23
N_1 0.0265(6) 0.0154(5) 0.0272(6) 0.0029(4) -0.0038(4) -0.0011(5)
CA_1 0.0197(6) 0.0158(6) 0.0233(6) -0.0007(4) -0.0049(4) -0.0001(5)
C_1 0.0117(5) 0.0124(5) 0.0226(6) -0.0029(4) -0.0011(4) 0.0002(5)
O_1 0.0169(5) 0.0195(4) 0.0244(5) 0.0031(3) -0.0041(3) 0.0025(4)
N_2 0.0154(5) 0.0096(4) 0.0224(5) 0.0022(3) -0.0017(3) 0.0004(4)
CA_2 0.0137(5) 0.0130(5) 0.0187(5) 0.0009(4) -0.0004(4) 0.0020(5)
CL_2 0.0234(6) 0.0182(6) 0.0200(6) 0.0008(4) -0.0058(4) 0.0031(5)
CR_2 0.0165(6) 0.0221(6) 0.0237(6) -0.0028(4) 0.0037(4) 0.0043(5)
C_2 0.0136(5) 0.0116(5) 0.0159(5) 0.0011(4) -0.0026(4) 0.0004(4)
O_2 0.0198(4) 0.0155(4) 0.0251(5) 0.0058(3) 0.0040(3) 0.0007(4)
N_3 0.0134(5) 0.0102(4) 0.0214(5) -0.0004(3) 0.0012(3) -0.0020(4)
CA_3 0.0168(6) 0.0121(5) 0.0170(5) -0.0023(4) 0.0002(4) 0.0006(4)
C_3 0.0136(5) 0.0139(5) 0.0161(5) -0.0019(4) 0.0037(4) -0.0007(4)
O_3 0.0222(4) 0.0123(4) 0.0224(4) -0.0018(3) -0.0006(3) -0.0011(3)
N_4 0.0186(5) 0.0136(5) 0.0187(5) 0.0017(3) -0.0013(3) -0.0042(4)
CA_4 0.0156(5) 0.0217(6) 0.0182(5) 0.0020(4) -0.0009(4) -0.0024(5)
CL_4 0.0153(6) 0.0370(8) 0.0290(7) -0.0017(5) 0.0023(5) -0.0064(7)
CR_4 0.0297(7) 0.0278(7) 0.0283(7) 0.0091(5) -0.0065(5) 0.0011(6)
C_4 0.0172(6) 0.0231(6) 0.0161(5) 0.0016(4) 0.0000(4) 0.0004(5)
O_4 0.0247(5) 0.0317(6) 0.0236(5) -0.0020(4) -0.0024(4) -0.0104(4)
O_5 0.0180(5) 0.0277(5) 0.0207(4) -0.0011(3) 0.0052(3) -0.0032(4)
C1_5 0.0219(6) 0.0356(8) 0.0192(6) 0.0052(5) 0.0076(5) 0.0000(6)
C2_5 0.0377(9) 0.0408(9) 0.0259(7) 0.0173(7) 0.0115(6) 0.0066(7)
C3_5 0.0386(9) 0.0481(10) 0.0185(6) 0.0122(7) 0.0061(5) 0.0050(7)
C4_5 0.0238(8) 0.0686(14) 0.0449(10) -0.0061(7) 0.0141(7) -0.0090(10)

loop_
_atom_type_symbol
_atom_type_description
_atom_type_scat_dispersion_real
_atom_type_scat_dispersion_imag
_atom_type_scat_source
C C 0.0020 0.0010 'International Tables Vol C Tables 4.2.6.8 and 6.1.1.4'
O O 0.0070 0.0040 'International Tables Vol C Tables 4.2.6.8 and 6.1.1.4'
N N 0.0050 0.0030 'International Tables Vol C Tables 4.2.6.8 and 6.1.1.4'
H H 0.0000 0.0000 'International Tables Vol C Tables 4.2.6.8 and 6.1.1.4'

loop_
_geom_angle_atom_site_label_1
_geom_angle_atom_site_label_2
_geom_angle_atom_site_label_3
_geom_angle
_geom_angle_publ_flag
CA_1 N_1 H1_1 111.6(13) ?
CA_1 N_1 H2_1 107.8(15) ?
H1_1 N_1 H2_1 112(2) ?
N_1 CA_1 C_1 114.29(11) ?
N_1 CA_1 HA1_1 115.5(11) ?
C_1 CA_1 HA1_1 105.6(11) ?
N_1 CA_1 HA2_1 109.4(12) ?
C_1 CA_1 HA2_1 108.6(12) ?
HA1_1 CA_1 HA2_1 102.6(16) ?
O_1 C_1 N_2 122.00(11) ?
O_1 C_1 CA_1 119.25(11) ?
N_2 C_1 CA_1 118.75(10) ?
C_1 N_2 CA_2 121.84(10) ?
C_1 N_2 H_2 119.6(14) ?
CA_2 N_2 H_2 117.9(14) ?
N_2 CA_2 CL_2 107.84(10) y
C_2 CA_2 CL_2 106.71(10) y
N_4 CA_4 CL_4 110.70(11) y
C_4 CA_4 CL_4 109.78(11) y
N_2 CA_2 CR_2 111.08(10) y
C_2 CA_2 CR_2 109.85(10) y
N_4 CA_4 CR_4 107.56(11) y
C_4 CA_4 CR_4 107.46(11) y
CR_2 CA_2 CL_2 110.01(10) ?
N_2 CA_2 C_2 111.23(10) ?
CA_2 CL_2 HL1_2 107.9(10) ?
CA_2 CL_2 HL2_2 112.3(11) ?
HL1_2 CL_2 HL2_2 105.7(15) ?
CA_2 CL_2 HL3_2 110.2(11) ?
HL1_2 CL_2 HL3_2 112.5(15) ?
HL2_2 CL_2 HL3_2 108.3(15) ?
CA_2 CR_2 HR1_2 109.4(10) ?
CA_2 CR_2 HR2_2 107.3(11) ?
HR1_2 CR_2 HR2_2 111.5(16) ?
CA_2 CR_2 HR3_2 111.0(11) ?
HR1_2 CR_2 HR3_2 106.8(15) ?
HR2_2 CR_2 HR3_2 110.9(16) ?
O_2 C_2 N_3 122.93(11) ?
O_2 C_2 CA_2 121.36(10) ?
N_3 C_2 CA_2 115.52(10) ?
C_2 N_3 CA_3 121.89(10) ?
C_2 N_3 H_3 119.2(12) ?
CA_3 N_3 H_3 117.5(12) ?
N_3 CA_3 C_3 114.07(10) ?
N_3 CA_3 HA1_3 107.9(10) ?
C_3 CA_3 HA1_3 109.4(10) ?
N_3 CA_3 HA2_3 111.5(10) ?
C_3 CA_3 HA2_3 108.1(10) ?
HA1_3 CA_3 HA2_3 105.5(15) ?
O_3 C_3 N_4 123.02(11) ?
O_3 C_3 CA_3 121.37(11) ?
N_4 C_3 CA_3 115.61(10) ?
C_3 N_4 CA_4 122.41(11) ?
C_3 N_4 H_4 119.2(12) ?
CA_4 N_4 H_4 117.9(12) ?
CR_4 CA_4 CL_4 111.14(11) ?
N_4 CA_4 C_4 110.13(10) ?
CA_4 CL_4 HL1_4 109.8(13) ?
CA_4 CL_4 HL2_4 110.0(12) ?
HL1_4 CL_4 HL2_4 107.7(17) ?
CA_4 CL_4 HL3_4 112.0(14) ?
HL1_4 CL_4 HL3_4 106.9(19) ?
HL2_4 CL_4 HL3_4 110.3(18) ?
CA_4 CR_4 HR1_4 112.9(13) ?
CA_4 CR_4 HR2_4 112.5(12) ?
HR1_4 CR_4 HR2_4 104.5(18) ?
CA_4 CR_4 HR3_4 107.0(14) ?
HR1_4 CR_4 HR3_4 112.7(19) ?
HR2_4 CR_4 HR3_4 107.0(18) ?
O_4 C_4 O_5 126.07(12) ?
O_4 C_4 CA_4 122.76(11) ?
O_5 C_4 CA_4 110.98(11) ?
C_4 O_5 C1_5 120.39(11) ?
O_5 C1_5 C3_5 109.66(11) ?
O_5 C1_5 C4_5 101.90(12) ?
C3_5 C1_5 C4_5 110.89(14) ?
O_5 C1_5 C2_5 110.38(11) ?
C3_5 C1_5 C2_5 112.38(14) ?
C4_5 C1_5 C2_5 111.13(15) ?
C1_5 C2_5 H21_5 106.6(16) ?
C1_5 C2_5 H22_5 109.1(16) ?
H21_5 C2_5 H22_5 108(2) ?
C1_5 C2_5 H23_5 112.5(14) ?
H21_5 C2_5 H23_5 110(2) ?
H22_5 C2_5 H23_5 111(2) ?
C1_5 C3_5 H31_5 110.2(12) ?
C1_5 C3_5 H32_5 111.4(14) ?
H31_5 C3_5 H32_5 108.5(18) ?
C1_5 C3_5 H33_5 109.9(15) ?
H31_5 C3_5 H33_5 112.5(19) ?
H32_5 C3_5 H33_5 104(2) ?
C1_5 C4_5 H41_5 109.7(14) ?
C1_5 C4_5 H42_5 106.4(16) ?
H41_5 C4_5 H42_5 114(2) ?
C1_5 C4_5 H43_5 110.0(16) ?
H41_5 C4_5 H43_5 106(2) ?
H42_5 C4_5 H43_5 110(2) ?

loop_
_geom_bond_atom_site_label_1
_geom_bond_atom_site_label_2
_geom_bond_distance
N_1 CA_1 1.4400(16)
N_1 H1_1 1.00(2)
N_1 H2_1 0.93(2)
CA_1 C_1 1.5060(18)
CA_1 HA1_1 1.01(2)
CA_1 HA2_1 0.97(2)
C_1 O_1 1.2377(15)
C_1 N_2 1.3443(16)
N_2 CA_2 1.4717(16)
N_2 H_2 0.85(2)
CA_2 CR_2 1.5231(16)
CA_2 CL_2 1.5344(17)
CA_2 C_2 1.5400(16)
CL_2 HL1_2 0.895(17)
CL_2 HL2_2 0.98(2)
CL_2 HL3_2 0.982(19)
CR_2 HR1_2 1.003(19)
CR_2 HR2_2 0.94(2)
CR_2 HR3_2 0.972(19)
C_2 O_2 1.2267(14)
C_2 N_3 1.3409(15)
N_3 CA_3 1.4475(15)
N_3 H_3 0.835(19)
CA_3 C_3 1.5280(16)
CA_3 HA1_3 0.923(17)
CA_3 HA2_3 0.974(18)
C_3 O_3 1.2343(15)
C_3 N_4 1.3382(16)
N_4 CA_4 1.4599(16)
N_4 H_4 0.84(2)
CA_4 CR_4 1.5313(19)
CA_4 CL_4 1.5256(18)
CA_4 C_4 1.5380(17)
CL_4 HL1_4 0.95(2)
CL_4 HL2_4 0.98(2)
CL_4 HL3_4 0.98(2)
CR_4 HR1_4 0.99(2)
CR_4 HR2_4 0.96(2)
CR_4 HR3_4 0.99(2)
C_4 O_4 1.2048(17)
C_4 O_5 1.3263(16)
O_5 C1_5 1.4810(16)
C1_5 C3_5 1.515(2)
C1_5 C4_5 1.515(2)
C1_5 C2_5 1.521(2)
C2_5 H21_5 0.94(3)
C2_5 H22_5 0.93(3)
C2_5 H23_5 1.05(3)
C3_5 H31_5 1.03(2)
C3_5 H32_5 1.01(2)
C3_5 H33_5 0.94(3)
C4_5 H41_5 1.02(3)
C4_5 H42_5 1.07(3)
C4_5 H43_5 1.02(3)

loop_
_geom_hbond_atom_site_label_D
_geom_hbond_atom_site_label_H
_geom_hbond_atom_site_label_A
_geom_hbond_site_symmetry_A
_geom_hbond_distance_DH
_geom_hbond_distance_HA
_geom_hbond_distance_DA
_geom_hbond_angle_DHA
_geom_hbond_publ_flag
N_1 H_1 O_2 3_645 1.00(2) 2.04(2) 3.0111(16) 164(2) y
N_2 H_2 O_3 8_755 0.85(2) 2.25(2) 3.0735(14) 164(2) y
N_3 H_3 O_1 6_656 0.84(2) 2.030(19) 2.7548(14) 145(2) y
N_4 H_4 O_1 6_656 0.84(2) 2.12(2) 2.9146(15) 158(2) y

_cod_database_fobs_code 2020305
